data_4024947
loop_
_publ_author_name
'G\'erald Enderlin'
'Claude Taillefumier'
'Claude Didierjean'
'Yves Chapleur'

_publ_contact_author 'DIDIERJEAN, Claude'
_publ_contact_author_email claude.didierjean@lcm3b.uhp-nancy.fr
_publ_section_title
;
An Efficient Route to Acyclic C-Nucleosides and Fused-Ring Analogues of
Uridine fromexo-Glycals
;
_journal_name_full 'Journal of Organic Chemistry'
_journal_page_first 8388
_journal_page_last 8391
_journal_paper_doi 10.1021/jo901604w
_journal_volume 74
_journal_year 2009
_chemical_absolute_configuration syn
_chemical_compound_source 'synthesis as described'
_chemical_formula_moiety 'C16 H26 N2 O8'
_chemical_formula_sum 'C16 H26 N2 O8'
_chemical_formula_weight 374.39
_chemical_name_systematic
;
 ?
;
_space_group_IT_number 4
_symmetry_cell_setting monoclinic
_symmetry_Int_Tables_number 4
_symmetry_space_group_name_Hall 'P 2yb'
_symmetry_space_group_name_H-M 'P 1 21 1'
_atom_sites_solution_hydrogens geom
_atom_sites_solution_primary direct
_atom_sites_solution_secondary difmap
_audit_creation_date 2008-07-06T09:26:01-00:00
_audit_creation_method 'WinGX routine CIF_UPDATE'
_cell_angle_alpha 90
_cell_angle_beta 102.406(18)
_cell_angle_gamma 90
_cell_formula_units_Z 2
_cell_length_a 8.6461(18)
_cell_length_b 7.1193(14)
_cell_length_c 15.751(3)
_cell_measurement_reflns_used 10263
_cell_measurement_temperature 100(2)
_cell_measurement_theta_max 25.5
_cell_measurement_theta_min 3.15
_cell_measurement_wavelength 0.71073
_cell_volume 946.9(3)
_computing_molecular_graphics 'Ortep-3 for Windows (Farrugia, 1997)'
_computing_publication_material 'WinGX publication routines (Farrugia, 1999)'
_computing_structure_refinement 'SHELXL-97 (Sheldrick, 1997)'
_computing_structure_solution 'SHELXS-86 (Sheldrick, 1986)'
_diffrn_ambient_temperature 110(2)
_diffrn_measured_fraction_theta_full 0.992
_diffrn_measured_fraction_theta_max 0.992
_diffrn_radiation_monochromator graphite
_diffrn_radiation_probe x-ray
_diffrn_radiation_type MoK\a
_diffrn_radiation_wavelength 0.71073
_diffrn_reflns_av_R_equivalents 0.1123
_diffrn_reflns_av_unetI/netI 0.0979
_diffrn_reflns_limit_h_max 10
_diffrn_reflns_limit_h_min -10
_diffrn_reflns_limit_k_max 8
_diffrn_reflns_limit_k_min -7
_diffrn_reflns_limit_l_max 18
_diffrn_reflns_limit_l_min -19
_diffrn_reflns_number 10263
_diffrn_reflns_theta_full 25.5
_diffrn_reflns_theta_max 25.5
_diffrn_reflns_theta_min 3.15
_exptl_absorpt_coefficient_mu 0.105
_exptl_absorpt_correction_type none
_exptl_crystal_colour colorless
_exptl_crystal_density_diffrn 1.313
_exptl_crystal_density_method 'not measured'
_exptl_crystal_description prism
_exptl_crystal_F_000 400
_exptl_crystal_size_max 0.2
_exptl_crystal_size_mid 0.05
_exptl_crystal_size_min 0.05
_refine_diff_density_max 0.397
_refine_diff_density_min -0.323
_refine_diff_density_rms 0.073
_refine_ls_extinction_method none
_refine_ls_goodness_of_fit_ref 1.054
_refine_ls_hydrogen_treatment constr
_refine_ls_matrix_type full
_refine_ls_number_parameters 235
_refine_ls_number_reflns 1906
_refine_ls_number_restraints 1
_refine_ls_restrained_S_all 1.054
_refine_ls_R_factor_all 0.1096
_refine_ls_R_factor_gt 0.0745
_refine_ls_shift/su_max 0.002
_refine_ls_shift/su_mean 0
_refine_ls_structure_factor_coef Fsqd
_refine_ls_weighting_details 'calc w=1/[\s^2^(Fo^2^)+(0.0993P)^2^+0.8388P] where P=(Fo^2^+2Fc^2^)/3'
_refine_ls_weighting_scheme calc
_refine_ls_wR_factor_gt 0.185
_refine_ls_wR_factor_ref 0.1961
_reflns_number_gt 1251
_reflns_number_total 1906
_reflns_threshold_expression >2sigma(I)
_cod_data_source_file jo901604w_si_002.cif
_cod_data_source_block collecte
_cod_database_code 4024947

loop_
_symmetry_equiv_pos_as_xyz
'x, y, z'
'-x, y+1/2, -z'

loop_
_atom_site_label
_atom_site_type_symbol
_atom_site_fract_x
_atom_site_fract_y
_atom_site_fract_z
_atom_site_U_iso_or_equiv
_atom_site_adp_type
_atom_site_occupancy
_atom_site_symmetry_multiplicity
_atom_site_calc_flag
_atom_site_refinement_flags
_atom_site_disorder_assembly
_atom_site_disorder_group
O1 O -0.5875(6) 0.4667(9) 0.8894(4) 0.0399(16) Uani 1 1 d . . .
O2 O -0.4266(7) 0.7150(9) 0.8942(4) 0.0390(15) Uani 1 1 d . . .
O3 O -0.0077(6) 0.3365(7) 1.0171(3) 0.0251(13) Uani 1 1 d . . .
O4 O -0.1634(5) 0.3868(7) 0.7493(3) 0.0212(12) Uani 1 1 d . . .
O5 O -0.3455(5) 0.7542(7) 0.7096(3) 0.0221(12) Uani 1 1 d . . .
O6 O -0.1585(5) 0.7017(8) 0.6308(3) 0.0250(12) Uani 1 1 d . . .
O7 O 0.0831(5) 0.1923(7) 0.6997(3) 0.0249(12) Uani 1 1 d . . .
O8 O 0.2901(6) 0.3013(8) 0.6455(4) 0.0352(14) Uani 1 1 d . . .
N1 N -0.1215(7) 0.4961(9) 0.8948(4) 0.0226(14) Uani 1 1 d . . .
H1 H -0.0902 0.6001 0.9206 0.027 Uiso 1 1 calc R . .
N2 N -0.1031(8) 0.1698(10) 0.8953(4) 0.0338(17) Uani 1 1 d . . .
H2A H -0.0781 0.0642 0.9212 0.041 Uiso 1 1 calc R . .
H2B H -0.1482 0.1718 0.841 0.041 Uiso 1 1 calc R . .
C1 C -0.6640(11) 0.5635(16) 0.9503(7) 0.054(3) Uani 1 1 d . . .
H1A H -0.7486 0.4873 0.9621 0.081 Uiso 1 1 calc R . .
H1B H -0.7059 0.6811 0.9257 0.081 Uiso 1 1 calc R . .
H1C H -0.5881 0.5862 1.0035 0.081 Uiso 1 1 calc R . .
C2 C -0.4666(9) 0.5595(13) 0.8675(5) 0.030(2) Uani 1 1 d . . .
C3 C -0.3899(9) 0.4451(12) 0.8070(5) 0.029(2) Uani 1 1 d . . .
H3A H -0.3897 0.3138 0.8234 0.035 Uiso 1 1 calc R . .
H3B H -0.4525 0.4568 0.7482 0.035 Uiso 1 1 calc R . .
C4 C -0.2221(9) 0.5060(11) 0.8083(5) 0.0235(17) Uani 1 1 d . . .
C5 C -0.0722(9) 0.3291(10) 0.9390(5) 0.0242(17) Uani 1 1 d . . .
C6 C -0.2051(8) 0.7060(12) 0.7711(5) 0.0246(17) Uani 1 1 d . . .
H6 H -0.1767 0.8005 0.8171 0.03 Uiso 1 1 calc R . .
C7 C -0.3065(8) 0.7968(11) 0.6295(4) 0.0224(17) Uani 1 1 d . . .
C8 C -0.4295(8) 0.7158(12) 0.5555(5) 0.0281(19) Uani 1 1 d . . .
H8A H -0.4018 0.7456 0.5012 0.042 Uiso 1 1 calc R . .
H8B H -0.5313 0.7685 0.5565 0.042 Uiso 1 1 calc R . .
H8C H -0.4335 0.5819 0.5618 0.042 Uiso 1 1 calc R . .
C9 C -0.2847(9) 1.0096(12) 0.6214(5) 0.0285(18) Uani 1 1 d . . .
H9A H -0.2575 1.0369 0.5667 0.043 Uiso 1 1 calc R . .
H9B H -0.2013 1.0522 0.6679 0.043 Uiso 1 1 calc R . .
H9C H -0.3814 1.0727 0.6244 0.043 Uiso 1 1 calc R . .
C10 C -0.0769(9) 0.6840(12) 0.7180(4) 0.0259(18) Uani 1 1 d . . .
H10 H 0.0092 0.7753 0.7342 0.031 Uiso 1 1 calc R . .
C11 C -0.0216(8) 0.4808(11) 0.7362(5) 0.0209(16) Uani 1 1 d . . .
H11 H 0.0598 0.4761 0.7901 0.025 Uiso 1 1 calc R . .
C12 C 0.0370(8) 0.3760(11) 0.6648(5) 0.0236(18) Uani 1 1 d . . .
H12 H -0.046 0.3677 0.6117 0.028 Uiso 1 1 calc R . .
C13 C 0.1898(9) 0.4556(11) 0.6460(6) 0.032(2) Uani 1 1 d . . .
H13A H 0.1692 0.5188 0.5902 0.038 Uiso 1 1 calc R . .
H13B H 0.2372 0.5447 0.6907 0.038 Uiso 1 1 calc R . .
C14 C 0.2137(10) 0.1319(11) 0.6637(6) 0.030(2) Uani 1 1 d . . .
C15 C 0.3226(9) 0.0204(14) 0.7323(5) 0.039(2) Uani 1 1 d . . .
H15A H 0.4114 -0.0226 0.7101 0.058 Uiso 1 1 calc R . .
H15B H 0.2666 -0.0857 0.7485 0.058 Uiso 1 1 calc R . .
H15C H 0.3594 0.0981 0.7824 0.058 Uiso 1 1 calc R . .
C16 C 0.1500(9) 0.0247(12) 0.5811(5) 0.033(2) Uani 1 1 d . . .
H16A H 0.2365 -0.0168 0.5565 0.049 Uiso 1 1 calc R . .
H16B H 0.0819 0.1049 0.5404 0.049 Uiso 1 1 calc R . .
H16C H 0.0912 -0.0821 0.5938 0.049 Uiso 1 1 calc R . .

loop_
_atom_site_aniso_label
_atom_site_aniso_U_11
_atom_site_aniso_U_22
_atom_site_aniso_U_33
_atom_site_aniso_U_23
_atom_site_aniso_U_13
_atom_site_aniso_U_12
O1 0.032(3) 0.043(4) 0.050(3) -0.009(3) 0.022(3) -0.006(3)
O2 0.040(3) 0.027(4) 0.055(4) -0.010(3) 0.020(3) -0.004(3)
O3 0.029(3) 0.017(3) 0.027(3) 0.000(2) 0.001(2) 0.005(2)
O4 0.017(2) 0.016(3) 0.032(3) -0.002(2) 0.008(2) 0.000(2)
O5 0.016(2) 0.023(3) 0.027(3) 0.002(2) 0.005(2) 0.005(2)
O6 0.020(2) 0.029(3) 0.025(3) 0.004(2) 0.001(2) 0.010(2)
O7 0.023(3) 0.016(3) 0.040(3) 0.005(3) 0.015(2) 0.012(2)
O8 0.026(3) 0.019(3) 0.063(4) 0.001(3) 0.015(3) 0.000(3)
N1 0.028(3) 0.011(3) 0.027(3) 0.000(3) 0.000(3) -0.004(3)
N2 0.043(4) 0.019(4) 0.034(4) 0.005(3) -0.002(3) -0.001(3)
C1 0.033(5) 0.069(8) 0.069(7) -0.006(6) 0.031(5) -0.013(5)
C2 0.027(4) 0.036(6) 0.027(4) 0.002(4) 0.007(3) 0.000(4)
C3 0.031(4) 0.026(5) 0.028(4) 0.000(3) 0.002(3) 0.001(4)
C4 0.030(4) 0.011(4) 0.030(4) -0.002(3) 0.008(3) 0.002(3)
C5 0.036(4) 0.010(4) 0.027(4) 0.001(3) 0.007(3) 0.001(3)
C6 0.022(4) 0.023(4) 0.028(4) -0.003(4) 0.004(3) 0.004(4)
C7 0.024(4) 0.015(4) 0.025(4) -0.001(3) -0.002(3) 0.009(3)
C8 0.019(4) 0.022(5) 0.039(4) 0.000(4) -0.001(3) 0.000(3)
C9 0.027(4) 0.023(5) 0.037(4) 0.003(4) 0.009(3) -0.002(4)
C10 0.028(4) 0.023(5) 0.029(4) -0.003(4) 0.011(3) -0.017(4)
C11 0.019(4) 0.014(4) 0.030(4) 0.001(3) 0.006(3) -0.005(3)
C12 0.017(4) 0.016(4) 0.039(4) 0.008(4) 0.009(3) 0.003(3)
C13 0.028(4) 0.022(5) 0.049(5) 0.004(4) 0.018(4) 0.006(4)
C14 0.027(4) 0.015(4) 0.049(5) 0.002(4) 0.013(4) -0.001(3)
C15 0.019(4) 0.048(6) 0.046(5) 0.005(5) -0.001(4) 0.000(4)
C16 0.028(4) 0.032(5) 0.040(5) -0.007(4) 0.010(4) -0.004(4)

loop_
_atom_type_symbol
_atom_type_description
_atom_type_scat_dispersion_real
_atom_type_scat_dispersion_imag
_atom_type_scat_source
C C 0.0033 0 'International Tables Vol C Tables 4.2.6.8 and 6.1.1.4'
H H 0 0 'International Tables Vol C Tables 4.2.6.8 and 6.1.1.4'
N N 0.0061 0 'International Tables Vol C Tables 4.2.6.8 and 6.1.1.4'
O O 0.0106 0 'International Tables Vol C Tables 4.2.6.8 and 6.1.1.4'

loop_
_geom_angle_atom_site_label_1
_geom_angle_atom_site_label_2
_geom_angle_atom_site_label_3
_geom_angle
_geom_angle_site_symmetry_1
_geom_angle_site_symmetry_3
_geom_angle_publ_flag
C2 O1 C1 115.3(7) . . ?
C4 O4 C11 104.3(5) . . ?
C7 O5 C6 109.2(5) . . ?
C10 O6 C7 108.2(5) . . ?
C14 O7 C12 107.4(5) . . ?
C13 O8 C14 110.3(5) . . ?
C5 N1 C4 124.5(6) . . ?
C5 N1 H1 117.8 . . ?
C4 N1 H1 117.8 . . ?
C5 N2 H2A 120 . . ?
C5 N2 H2B 120 . . ?
H2A N2 H2B 120 . . ?
O1 C1 H1A 109.5 . . ?
O1 C1 H1B 109.5 . . ?
H1A C1 H1B 109.5 . . ?
O1 C1 H1C 109.5 . . ?
H1A C1 H1C 109.5 . . ?
H1B C1 H1C 109.5 . . ?
O2 C2 O1 122.8(8) . . ?
O2 C2 C3 125.6(8) . . ?
O1 C2 C3 111.6(7) . . ?
C4 C3 C2 112.8(7) . . ?
C4 C3 H3A 109 . . ?
C2 C3 H3A 109 . . ?
C4 C3 H3B 109 . . ?
C2 C3 H3B 109 . . ?
H3A C3 H3B 107.8 . . ?
O4 C4 N1 110.9(6) . . ?
O4 C4 C3 107.1(6) . . ?
N1 C4 C3 112.3(6) . . ?
O4 C4 C6 102.9(6) . . ?
N1 C4 C6 108.1(6) . . ?
C3 C4 C6 115.1(6) . . ?
O3 C5 N2 123.4(7) . . ?
O3 C5 N1 118.9(6) . . ?
N2 C5 N1 117.7(6) . . ?
O5 C6 C10 105.3(5) . . ?
O5 C6 C4 109.9(6) . . ?
C10 C6 C4 104.5(6) . . ?
O5 C6 H6 112.2 . . ?
C10 C6 H6 112.2 . . ?
C4 C6 H6 112.2 . . ?
O5 C7 O6 105.6(5) . . ?
O5 C7 C8 110.1(6) . . ?
O6 C7 C8 107.8(6) . . ?
O5 C7 C9 110.2(6) . . ?
O6 C7 C9 109.8(6) . . ?
C8 C7 C9 113.0(6) . . ?
C7 C8 H8A 109.5 . . ?
C7 C8 H8B 109.5 . . ?
H8A C8 H8B 109.5 . . ?
C7 C8 H8C 109.5 . . ?
H8A C8 H8C 109.5 . . ?
H8B C8 H8C 109.5 . . ?
C7 C9 H9A 109.5 . . ?
C7 C9 H9B 109.5 . . ?
H9A C9 H9B 109.5 . . ?
C7 C9 H9C 109.5 . . ?
H9A C9 H9C 109.5 . . ?
H9B C9 H9C 109.5 . . ?
O6 C10 C11 109.8(6) . . ?
O6 C10 C6 104.7(6) . . ?
C11 C10 C6 103.1(6) . . ?
O6 C10 H10 112.8 . . ?
C11 C10 H10 112.8 . . ?
C6 C10 H10 112.8 . . ?
O4 C11 C12 107.7(6) . . ?
O4 C11 C10 102.9(5) . . ?
C12 C11 C10 117.6(6) . . ?
O4 C11 H11 109.4 . . ?
C12 C11 H11 109.4 . . ?
C10 C11 H11 109.4 . . ?
O7 C12 C11 105.7(6) . . ?
O7 C12 C13 103.4(6) . . ?
C11 C12 C13 113.6(7) . . ?
O7 C12 H12 111.2 . . ?
C11 C12 H12 111.2 . . ?
C13 C12 H12 111.2 . . ?
O8 C13 C12 105.9(6) . . ?
O8 C13 H13A 110.6 . . ?
C12 C13 H13A 110.6 . . ?
O8 C13 H13B 110.6 . . ?
C12 C13 H13B 110.6 . . ?
H13A C13 H13B 108.7 . . ?
O8 C14 O7 105.2(6) . . ?
O8 C14 C15 110.2(7) . . ?
O7 C14 C15 107.4(6) . . ?
O8 C14 C16 110.6(7) . . ?
O7 C14 C16 108.7(6) . . ?
C15 C14 C16 114.3(7) . . ?
C14 C15 H15A 109.5 . . ?
C14 C15 H15B 109.5 . . ?
H15A C15 H15B 109.5 . . ?
C14 C15 H15C 109.5 . . ?
H15A C15 H15C 109.5 . . ?
H15B C15 H15C 109.5 . . ?
C14 C16 H16A 109.5 . . ?
C14 C16 H16B 109.5 . . ?
H16A C16 H16B 109.5 . . ?
C14 C16 H16C 109.5 . . ?
H16A C16 H16C 109.5 . . ?
H16B C16 H16C 109.5 . . ?

loop_
_geom_bond_atom_site_label_1
_geom_bond_atom_site_label_2
_geom_bond_distance
_geom_bond_site_symmetry_2
_geom_bond_publ_flag
O1 C2 1.342(10) . ?
O1 C1 1.452(11) . ?
O2 C2 1.209(10) . ?
O3 C5 1.239(8) . ?
O4 C4 1.429(9) . ?
O4 C11 1.450(8) . ?
O5 C7 1.407(9) . ?
O5 C6 1.423(8) . ?
O6 C10 1.408(8) . ?
O6 C7 1.444(8) . ?
O7 C14 1.434(9) . ?
O7 C12 1.441(9) . ?
O8 C13 1.401(9) . ?
O8 C14 1.434(10) . ?
N1 C5 1.397(9) . ?
N1 C4 1.452(9) . ?
N1 H1 0.86 . ?
N2 C5 1.324(10) . ?
N2 H2A 0.86 . ?
N2 H2B 0.86 . ?
C1 H1A 0.96 . ?
C1 H1B 0.96 . ?
C1 H1C 0.96 . ?
C2 C3 1.511(12) . ?
C3 C4 1.511(10) . ?
C3 H3A 0.97 . ?
C3 H3B 0.97 . ?
C4 C6 1.558(11) . ?
C6 C10 1.534(10) . ?
C6 H6 0.98 . ?
C7 C8 1.513(10) . ?
C7 C9 1.535(11) . ?
C8 H8A 0.96 . ?
C8 H8B 0.96 . ?
C8 H8C 0.96 . ?
C9 H9A 0.96 . ?
C9 H9B 0.96 . ?
C9 H9C 0.96 . ?
C10 C11 1.532(12) . ?
C10 H10 0.98 . ?
C11 C12 1.523(11) . ?
C11 H11 0.98 . ?
C12 C13 1.524(11) . ?
C12 H12 0.98 . ?
C13 H13A 0.97 . ?
C13 H13B 0.97 . ?
C14 C15 1.499(11) . ?
C14 C16 1.506(11) . ?
C15 H15A 0.96 . ?
C15 H15B 0.96 . ?
C15 H15C 0.96 . ?
C16 H16A 0.96 . ?
C16 H16B 0.96 . ?
C16 H16C 0.96 . ?

loop_
_geom_torsion_atom_site_label_1
_geom_torsion_atom_site_label_2
_geom_torsion_atom_site_label_3
_geom_torsion_atom_site_label_4
_geom_torsion
_geom_torsion_site_symmetry_1
_geom_torsion_site_symmetry_2
_geom_torsion_site_symmetry_3
_geom_torsion_site_symmetry_4
_geom_torsion_publ_flag
C1 O1 C2 O2 -2.2(12) . . . . ?
C1 O1 C2 C3 177.6(7) . . . . ?
O2 C2 C3 C4 22.0(11) . . . . ?
O1 C2 C3 C4 -157.8(6) . . . . ?
C11 O4 C4 N1 -71.6(7) . . . . ?
C11 O4 C4 C3 165.6(6) . . . . ?
C11 O4 C4 C6 43.8(6) . . . . ?
C5 N1 C4 O4 -49.9(9) . . . . ?
C5 N1 C4 C3 69.9(9) . . . . ?
C5 N1 C4 C6 -162.0(6) . . . . ?
C2 C3 C4 O4 179.5(6) . . . . ?
C2 C3 C4 N1 57.6(9) . . . . ?
C2 C3 C4 C6 -66.7(8) . . . . ?
C4 N1 C5 O3 -168.8(7) . . . . ?
C4 N1 C5 N2 8.5(11) . . . . ?
C7 O5 C6 C10 -10.9(8) . . . . ?
C7 O5 C6 C4 -122.9(6) . . . . ?
O4 C4 C6 O5 89.7(6) . . . . ?
N1 C4 C6 O5 -152.9(6) . . . . ?
C3 C4 C6 O5 -26.5(9) . . . . ?
O4 C4 C6 C10 -22.8(7) . . . . ?
N1 C4 C6 C10 94.6(7) . . . . ?
C3 C4 C6 C10 -139.0(6) . . . . ?
C6 O5 C7 O6 23.4(7) . . . . ?
C6 O5 C7 C8 139.6(6) . . . . ?
C6 O5 C7 C9 -95.1(7) . . . . ?
C10 O6 C7 O5 -27.6(7) . . . . ?
C10 O6 C7 C8 -145.3(6) . . . . ?
C10 O6 C7 C9 91.2(7) . . . . ?
C7 O6 C10 C11 130.5(6) . . . . ?
C7 O6 C10 C6 20.3(8) . . . . ?
O5 C6 C10 O6 -6.0(8) . . . . ?
C4 C6 C10 O6 109.8(6) . . . . ?
O5 C6 C10 C11 -120.9(6) . . . . ?
C4 C6 C10 C11 -5.1(7) . . . . ?
C4 O4 C11 C12 -172.7(5) . . . . ?
C4 O4 C11 C10 -47.8(6) . . . . ?
O6 C10 C11 O4 -80.2(6) . . . . ?
C6 C10 C11 O4 31.0(7) . . . . ?
O6 C10 C11 C12 38.0(8) . . . . ?
C6 C10 C11 C12 149.2(6) . . . . ?
C14 O7 C12 C11 -147.2(6) . . . . ?
C14 O7 C12 C13 -27.5(8) . . . . ?
O4 C11 C12 O7 -65.3(7) . . . . ?
C10 C11 C12 O7 179.1(6) . . . . ?
O4 C11 C12 C13 -178.0(6) . . . . ?
C10 C11 C12 C13 66.4(8) . . . . ?
C14 O8 C13 C12 -0.9(9) . . . . ?
O7 C12 C13 O8 17.3(8) . . . . ?
C11 C12 C13 O8 131.4(7) . . . . ?
C13 O8 C14 O7 -16.1(8) . . . . ?
C13 O8 C14 C15 -131.6(7) . . . . ?
C13 O8 C14 C16 101.1(7) . . . . ?
C12 O7 C14 O8 27.5(8) . . . . ?
C12 O7 C14 C15 144.9(6) . . . . ?
C12 O7 C14 C16 -90.9(7) . . . . ?

loop_
_cod_related_entry_id
_cod_related_entry_database
_cod_related_entry_code
1 ChemSpider 30659061
